data_7245202
loop_
_publ_author_name
'Choi, Moon Young'
'Lee, Seon Ju'
'Ju, Huiyeong'
'Lim, Ae Ran'

_publ_section_title
;
 Phase transition, thermal stability, and molecular dynamics of
 organic--inorganic hybrid perovskite [NH3(CH2)6NH3]CuCl4 crystals
;
_journal_issue 32
_journal_name_full 'RSC Advances'
_journal_page_first 20679
_journal_page_last 20685
_journal_paper_doi 10.1039/D2RA02975H
_journal_volume 12
_journal_year 2022
_chemical_formula_moiety 'C6 H18 N2, Cl4 Cu'
_chemical_formula_sum 'C6 H18 Cl4 Cu N2'
_chemical_formula_weight 323.56
_space_group_crystal_system monoclinic
_space_group_IT_number 14
_space_group_name_Hall '-P 2yn'
_space_group_name_H-M_alt 'P 1 21/n 1'
_atom_sites_solution_hydrogens geom
_audit_creation_method SHELXL-2018/3
_audit_update_record
;
2022-05-05 deposited with the CCDC.	2022-07-11 downloaded from the CCDC.
;
_cell_angle_alpha 90
_cell_angle_beta 91.930(2)
_cell_angle_gamma 90
_cell_formula_units_Z 4
_cell_length_a 7.2224(6)
_cell_length_b 7.6112(6)
_cell_length_c 23.3315(18)
_cell_measurement_reflns_used 5814
_cell_measurement_temperature 300(2)
_cell_measurement_theta_max 28.23
_cell_measurement_theta_min 3.49
_cell_volume 1281.83(18)
_computing_cell_refinement 'Bruker SAINT'
_computing_data_collection 'Bruker APEX2'
_computing_data_reduction 'Bruker SAINT'
_computing_molecular_graphics 'Bruker SHELXTL'
_computing_publication_material 'Bruker SHELXTL'
_computing_structure_refinement 'SHELXL-2018/3 (Sheldrick, 2018)'
_computing_structure_solution 'SHELXT 2014/5 (Sheldrick, 2014)'
_diffrn_ambient_temperature 300(2)
_diffrn_measured_fraction_theta_full 0.999
_diffrn_measured_fraction_theta_max 0.999
_diffrn_measurement_device_type 'Bruker APEX-II CCD'
_diffrn_measurement_method '\f and \w scans'
_diffrn_radiation_type MoK\a
_diffrn_radiation_wavelength 0.71073
_diffrn_reflns_av_R_equivalents 0.0568
_diffrn_reflns_av_unetI/netI 0.0356
_diffrn_reflns_Laue_measured_fraction_full 0.999
_diffrn_reflns_Laue_measured_fraction_max 0.999
_diffrn_reflns_limit_h_max 8
_diffrn_reflns_limit_h_min -9
_diffrn_reflns_limit_k_max 10
_diffrn_reflns_limit_k_min -10
_diffrn_reflns_limit_l_max 31
_diffrn_reflns_limit_l_min -31
_diffrn_reflns_number 22737
_diffrn_reflns_point_group_measured_fraction_full 0.999
_diffrn_reflns_point_group_measured_fraction_max 0.999
_diffrn_reflns_theta_full 25.242
_diffrn_reflns_theta_max 28.286
_diffrn_reflns_theta_min 2.815
_exptl_absorpt_coefficient_mu 2.500
_exptl_absorpt_correction_T_max 0.7457
_exptl_absorpt_correction_T_min 0.6304
_exptl_absorpt_correction_type multi-scan
_exptl_absorpt_process_details SADABS
_exptl_crystal_colour yellow
_exptl_crystal_density_diffrn 1.677
_exptl_crystal_description BLOCK
_exptl_crystal_F_000 660
_exptl_crystal_size_max 0.130
_exptl_crystal_size_mid 0.080
_exptl_crystal_size_min 0.056
_refine_diff_density_max 2.295
_refine_diff_density_min -0.571
_refine_diff_density_rms 0.140
_refine_ls_extinction_method none
_refine_ls_goodness_of_fit_ref 1.071
_refine_ls_hydrogen_treatment constr
_refine_ls_matrix_type full
_refine_ls_number_parameters 118
_refine_ls_number_reflns 3182
_refine_ls_number_restraints 0
_refine_ls_restrained_S_all 1.071
_refine_ls_R_factor_all 0.0793
_refine_ls_R_factor_gt 0.0510
_refine_ls_shift/su_max 0.001
_refine_ls_shift/su_mean 0.000
_refine_ls_structure_factor_coef Fsqd
_refine_ls_weighting_details 'w=1/[\s^2^(Fo^2^)+(0.0542P)^2^+4.0137P] where P=(Fo^2^+2Fc^2^)/3'
_refine_ls_weighting_scheme calc
_refine_ls_wR_factor_gt 0.1214
_refine_ls_wR_factor_ref 0.1407
_reflns_Friedel_coverage 0.000
_reflns_number_gt 2246
_reflns_number_total 3182
_reflns_threshold_expression 'I > 2\s(I)'
_cod_data_source_file d2ra02975h1.cif
_cod_data_source_block C6CuCl4_300K
_cod_original_sg_symbol_H-M 'P 21/n'
_cod_database_code 7245202
_shelx_shelxl_version_number 2018/3
_shelx_space_group_comment
; 
The symmetry employed for this shelxl refinement is uniquely defined 
by the following loop, which should always be used as a source of 
symmetry information in preference to the above space-group names. 
They are only intended as comments. 
;
_shelx_estimated_absorpt_t_min 0.737
_shelx_estimated_absorpt_t_max 0.873

loop_
_space_group_symop_operation_xyz
'x, y, z'
'-x+1/2, y+1/2, -z+1/2'
'-x, -y, -z'
'x-1/2, -y-1/2, z-1/2'

loop_
_atom_site_label
_atom_site_type_symbol
_atom_site_fract_x
_atom_site_fract_y
_atom_site_fract_z
_atom_site_U_iso_or_equiv
_atom_site_adp_type
_atom_site_occupancy
_atom_site_site_symmetry_order
_atom_site_calc_flag
_atom_site_refinement_flags_posn
_atom_site_refinement_flags_adp
_atom_site_refinement_flags_occupancy
_atom_site_disorder_assembly
_atom_site_disorder_group
Cu1 Cu 0.49925(7) 0.31907(7) 0.25111(2) 0.02713(17) Uani 1 1 d . . . . .
Cl1 Cl 0.72169(15) 0.52831(14) 0.23785(5) 0.0330(3) Uani 1 1 d . . . . .
Cl2 Cl 0.52571(17) 0.36405(16) 0.34893(5) 0.0377(3) Uani 1 1 d . . . . .
Cl3 Cl 0.27628(15) 0.11058(14) 0.26433(5) 0.0328(3) Uani 1 1 d . . . . .
Cl4 Cl 0.47126(17) 0.27418(15) 0.15359(5) 0.0363(3) Uani 1 1 d . . . . .
N1 N 0.5021(6) 0.7897(5) 0.33779(16) 0.0359(9) Uani 1 1 d . . . . .
H1NA H 0.549557 0.845484 0.308160 0.054 Uiso 1 1 calc R U . . .
H1NB H 0.548406 0.681437 0.340027 0.054 Uiso 1 1 calc R U . . .
H1NC H 0.379434 0.784009 0.332993 0.054 Uiso 1 1 calc R U . . .
N2 N 0.0029(6) 0.3470(5) 0.34267(17) 0.0383(9) Uani 1 1 d . . . . .
H2NA H 0.056948 0.299718 0.312629 0.057 Uiso 1 1 calc R U . . .
H2NB H -0.119074 0.351325 0.335918 0.057 Uiso 1 1 calc R U . . .
H2NC H 0.046128 0.455308 0.348473 0.057 Uiso 1 1 calc R U . . .
C1 C 0.5504(10) 0.8872(9) 0.3919(2) 0.0606(16) Uani 1 1 d . . . . .
H1A H 0.684193 0.895257 0.396124 0.073 Uiso 1 1 calc R U . . .
H1AB H 0.502118 1.005784 0.388544 0.073 Uiso 1 1 calc R U . . .
C2 C 0.4795(12) 0.8071(10) 0.4428(3) 0.0705(19) Uani 1 1 d . . . . .
H2A H 0.523458 0.686904 0.445780 0.085 Uiso 1 1 calc R U . . .
H2AB H 0.345250 0.804460 0.439907 0.085 Uiso 1 1 calc R U . . .
C3 C 0.5419(11) 0.9092(9) 0.4969(3) 0.0697(19) Uani 1 1 d . . . . .
H3A H 0.511431 0.840068 0.530160 0.084 Uiso 1 1 calc R U . . .
H3AB H 0.675602 0.921099 0.497027 0.084 Uiso 1 1 calc R U . . .
C4 C 0.0438(8) 0.2383(7) 0.3943(2) 0.0475(13) Uani 1 1 d . . . . .
H4A H 0.177091 0.231980 0.400673 0.057 Uiso 1 1 calc R U . . .
H4AB H -0.000907 0.119944 0.387146 0.057 Uiso 1 1 calc R U . . .
C5 C -0.0414(9) 0.3067(8) 0.4481(2) 0.0540(15) Uani 1 1 d . . . . .
H5A H -0.171914 0.328547 0.439820 0.065 Uiso 1 1 calc R U . . .
H5AB H -0.032972 0.215401 0.477079 0.065 Uiso 1 1 calc R U . . .
C6 C 0.0424(10) 0.4691(8) 0.4724(2) 0.0577(16) Uani 1 1 d . . . . .
H6A H 0.029964 0.562027 0.444135 0.069 Uiso 1 1 calc R U . . .
H6AB H 0.173689 0.448951 0.479757 0.069 Uiso 1 1 calc R U . . .

loop_
_atom_site_aniso_label
_atom_site_aniso_U_11
_atom_site_aniso_U_22
_atom_site_aniso_U_33
_atom_site_aniso_U_23
_atom_site_aniso_U_13
_atom_site_aniso_U_12
Cu1 0.0267(3) 0.0262(3) 0.0284(3) -0.0013(2) 0.0001(2) -0.0065(2)
Cl1 0.0270(5) 0.0292(5) 0.0428(6) -0.0009(4) 0.0014(4) -0.0055(4)
Cl2 0.0475(7) 0.0352(6) 0.0302(6) 0.0001(5) -0.0015(5) -0.0039(5)
Cl3 0.0275(5) 0.0287(5) 0.0423(6) 0.0009(4) 0.0017(4) -0.0066(4)
Cl4 0.0462(7) 0.0334(6) 0.0292(5) -0.0024(4) 0.0004(5) -0.0028(5)
N1 0.042(2) 0.034(2) 0.032(2) -0.0013(16) 0.0018(17) 0.0009(18)
N2 0.045(2) 0.036(2) 0.033(2) -0.0060(17) -0.0005(17) 0.0004(18)
C1 0.070(4) 0.071(4) 0.041(3) -0.010(3) 0.001(3) -0.009(3)
C2 0.094(6) 0.068(4) 0.050(4) 0.002(3) 0.004(3) -0.009(4)
C3 0.085(5) 0.079(5) 0.044(3) -0.007(3) -0.013(3) 0.011(4)
C4 0.062(4) 0.039(3) 0.041(3) 0.003(2) -0.002(2) 0.006(3)
C5 0.068(4) 0.057(4) 0.037(3) -0.001(3) 0.003(3) -0.003(3)
C6 0.080(5) 0.052(3) 0.041(3) 0.003(3) -0.001(3) -0.008(3)

loop_
_atom_type_symbol
_atom_type_description
_atom_type_scat_dispersion_real
_atom_type_scat_dispersion_imag
_atom_type_scat_source
C C 0.0033 0.0016 'International Tables Vol C Tables 4.2.6.8 and 6.1.1.4'
H H 0.0000 0.0000 'International Tables Vol C Tables 4.2.6.8 and 6.1.1.4'
Cl Cl 0.1484 0.1585 'International Tables Vol C Tables 4.2.6.8 and 6.1.1.4'
Cu Cu 0.3201 1.2651 'International Tables Vol C Tables 4.2.6.8 and 6.1.1.4'
N N 0.0061 0.0033 'International Tables Vol C Tables 4.2.6.8 and 6.1.1.4'

loop_
_geom_angle_atom_site_label_1
_geom_angle_atom_site_label_2
_geom_angle_atom_site_label_3
_geom_angle
_geom_angle_site_symmetry_1
_geom_angle_site_symmetry_3
_geom_angle_publ_flag
Cl3 Cu1 Cl1 179.83(5) . . ?
Cl3 Cu1 Cl4 89.51(4) . . ?
Cl1 Cu1 Cl4 90.47(4) . . ?
Cl3 Cu1 Cl2 90.27(4) . . ?
Cl1 Cu1 Cl2 89.74(5) . . ?
Cl4 Cu1 Cl2 179.71(5) . . ?
C1 N1 H1NA 109.5 . . ?
C1 N1 H1NB 109.5 . . ?
H1NA N1 H1NB 109.5 . . ?
C1 N1 H1NC 109.5 . . ?
H1NA N1 H1NC 109.5 . . ?
H1NB N1 H1NC 109.5 . . ?
C4 N2 H2NA 109.5 . . ?
C4 N2 H2NB 109.5 . . ?
H2NA N2 H2NB 109.5 . . ?
C4 N2 H2NC 109.5 . . ?
H2NA N2 H2NC 109.5 . . ?
H2NB N2 H2NC 109.5 . . ?
C2 C1 N1 113.9(6) . . ?
C2 C1 H1A 108.8 . . ?
N1 C1 H1A 108.8 . . ?
C2 C1 H1AB 108.8 . . ?
N1 C1 H1AB 108.8 . . ?
H1A C1 H1AB 107.7 . . ?
C1 C2 C3 111.1(6) . . ?
C1 C2 H2A 109.4 . . ?
C3 C2 H2A 109.4 . . ?
C1 C2 H2AB 109.4 . . ?
C3 C2 H2AB 109.4 . . ?
H2A C2 H2AB 108.0 . . ?
C3 C3 C2 115.7(7) 3_676 . ?
C3 C3 H3A 108.4 3_676 . ?
C2 C3 H3A 108.4 . . ?
C3 C3 H3AB 108.4 3_676 . ?
C2 C3 H3AB 108.4 . . ?
H3A C3 H3AB 107.4 . . ?
N2 C4 C5 114.0(5) . . ?
N2 C4 H4A 108.7 . . ?
C5 C4 H4A 108.7 . . ?
N2 C4 H4AB 108.7 . . ?
C5 C4 H4AB 108.7 . . ?
H4A C4 H4AB 107.6 . . ?
C6 C5 C4 115.7(5) . . ?
C6 C5 H5A 108.4 . . ?
C4 C5 H5A 108.4 . . ?
C6 C5 H5AB 108.4 . . ?
C4 C5 H5AB 108.4 . . ?
H5A C5 H5AB 107.4 . . ?
C5 C6 C6 114.4(7) . 3_566 ?
C5 C6 H6A 108.7 . . ?
C6 C6 H6A 108.7 3_566 . ?
C5 C6 H6AB 108.7 . . ?
C6 C6 H6AB 108.7 3_566 . ?
H6A C6 H6AB 107.6 . . ?

loop_
_geom_bond_atom_site_label_1
_geom_bond_atom_site_label_2
_geom_bond_distance
_geom_bond_site_symmetry_2
_geom_bond_publ_flag
Cu1 Cl3 2.2891(12) . ?
Cu1 Cl1 2.2905(12) . ?
Cu1 Cl4 2.3031(12) . ?
Cu1 Cl2 2.3093(12) . ?
N1 C1 1.495(7) . ?
N1 H1NA 0.8900 . ?
N1 H1NB 0.8900 . ?
N1 H1NC 0.8900 . ?
N2 C4 1.484(6) . ?
N2 H2NA 0.8900 . ?
N2 H2NB 0.8900 . ?
N2 H2NC 0.8900 . ?
C1 C2 1.445(8) . ?
C1 H1A 0.9700 . ?
C1 H1AB 0.9700 . ?
C2 C3 1.536(9) . ?
C2 H2A 0.9700 . ?
C2 H2AB 0.9700 . ?
C3 C3 1.517(13) 3_676 ?
C3 H3A 0.9700 . ?
C3 H3AB 0.9700 . ?
C4 C5 1.508(8) . ?
C4 H4A 0.9700 . ?
C4 H4AB 0.9700 . ?
C5 C6 1.481(8) . ?
C5 H5A 0.9700 . ?
C5 H5AB 0.9700 . ?
C6 C6 1.517(11) 3_566 ?
C6 H6A 0.9700 . ?
C6 H6AB 0.9700 . ?
